data_2224891
loop_
_publ_author_name
'Loh, Wan-Sin'
'Fun, Hoong-Kun'
'Sarveswari, S.'
'Vijayakumar, V.'
'Reddy, B. Palakshi'

_publ_section_title
;
 2,4,6,8-Tetrakis(4-bromophenyl)-3,7-diazabicyclo[3.3.1]nonan-9-one
;
_journal_coeditor_code CI2986
_journal_issue 2
_journal_name_full 'Acta Crystallographica Section E'
_journal_page_first o265
_journal_page_last o266
_journal_paper_doi 10.1107/S1600536809055226
_journal_volume 66
_journal_year 2010
_chemical_formula_iupac 'C31 H24 Br4 N2 O'
_chemical_formula_moiety 'C31 H24 Br4 N2 O'
_chemical_formula_sum 'C31 H24 Br4 N2 O'
_chemical_formula_weight 760.16
_chemical_name_systematic
;
2,4,6,8-Tetrakis(4-bromophenyl)-3,7-diazabicyclo[3.3.1]nonan-9-one
;
_space_group_IT_number 14
_symmetry_cell_setting monoclinic
_symmetry_space_group_name_Hall '-P 2ybc'
_symmetry_space_group_name_H-M 'P 1 21/c 1'
_atom_sites_solution_hydrogens geom
_atom_sites_solution_primary direct
_atom_sites_solution_secondary difmap
_audit_creation_method SHELXL-97
_cell_angle_alpha 90.00
_cell_angle_beta 101.067(2)
_cell_angle_gamma 90.00
_cell_formula_units_Z 4
_cell_length_a 14.7409(5)
_cell_length_b 27.7762(10)
_cell_length_c 7.1538(2)
_cell_measurement_reflns_used 8924
_cell_measurement_temperature 296(2)
_cell_measurement_theta_max 25.19
_cell_measurement_theta_min 2.61
_cell_volume 2874.62(16)
_computing_cell_refinement 'SAINT (Bruker, 2009)'
_computing_data_collection 'APEX2 (Bruker, 2009)'
_computing_data_reduction 'SAINT (Bruker, 2009)'
_computing_molecular_graphics 'SHELXTL (Sheldrick, 2008)'
_computing_publication_material 'SHELXTL (Sheldrick, 2008) and PLATON (Spek, 2009)'
_computing_structure_refinement 'SHELXTL (Sheldrick, 2008)'
_computing_structure_solution 'SHELXTL (Sheldrick, 2008)'
_diffrn_ambient_temperature 296(2)
_diffrn_measured_fraction_theta_full 0.991
_diffrn_measured_fraction_theta_max 0.991
_diffrn_measurement_device_type
;
Bruker SMART APEXII CCD area-detector diffractometer
;
_diffrn_measurement_method '\f and \w scans'
_diffrn_radiation_monochromator graphite
_diffrn_radiation_source 'fine-focus sealed tube'
_diffrn_radiation_type MoK\a
_diffrn_radiation_wavelength 0.71073
_diffrn_reflns_av_R_equivalents 0.0452
_diffrn_reflns_av_sigmaI/netI 0.0637
_diffrn_reflns_limit_h_max 14
_diffrn_reflns_limit_h_min -20
_diffrn_reflns_limit_k_max 31
_diffrn_reflns_limit_k_min -38
_diffrn_reflns_limit_l_max 10
_diffrn_reflns_limit_l_min -10
_diffrn_reflns_number 37831
_diffrn_reflns_theta_full 30.05
_diffrn_reflns_theta_max 30.05
_diffrn_reflns_theta_min 2.03
_diffrn_standards_number 0
_exptl_absorpt_coefficient_mu 5.628
_exptl_absorpt_correction_T_max 0.6141
_exptl_absorpt_correction_T_min 0.0818
_exptl_absorpt_correction_type multi-scan
_exptl_absorpt_process_details '(<i>SADABS</i>; Bruker, 2009)'
_exptl_crystal_colour colourless
_exptl_crystal_density_diffrn 1.756
_exptl_crystal_density_method 'not measured'
_exptl_crystal_description Plate
_exptl_crystal_F_000 1488
_exptl_crystal_size_max 0.89
_exptl_crystal_size_mid 0.19
_exptl_crystal_size_min 0.10
_refine_diff_density_max 0.787
_refine_diff_density_min -0.794
_refine_ls_extinction_method none
_refine_ls_goodness_of_fit_ref 1.005
_refine_ls_hydrogen_treatment constr
_refine_ls_matrix_type full
_refine_ls_number_parameters 409
_refine_ls_number_reflns 8336
_refine_ls_number_restraints 180
_refine_ls_restrained_S_all 0.995
_refine_ls_R_factor_all 0.1342
_refine_ls_R_factor_gt 0.0508
_refine_ls_shift/su_max 0.001
_refine_ls_shift/su_max_lt 0.001
_refine_ls_shift/su_mean 0.000
_refine_ls_structure_factor_coef Fsqd
_refine_ls_weighting_details 'calc w=1/[\s^2^(Fo^2^)+(0.0556P)^2^+2.5808P] where P=(Fo^2^+2Fc^2^)/3'
_refine_ls_weighting_scheme calc
_refine_ls_wR_factor_gt 0.1137
_refine_ls_wR_factor_ref 0.1410
_reflns_number_gt 4019
_reflns_number_total 8336
_reflns_threshold_expression I>2\s(I)
_cod_data_source_file ci2986.cif
_cod_data_source_block I
_cod_depositor_comments
;
The following automatic conversions were performed:
'_symmetry_cell_setting' value 'Monoclinic' changed to 'monoclinic'
according to '/home/saulius/struct/CIF-dictionaries/cif_core.dic'
dictionary named 'cif_core.dic' version 2.4.1 from 2010-06-29.

Automatic conversion script
Id: cif_fix_enum 1527 2010-12-29 10:47:43Z saulius 

The following automatic conversions were performed:

'_symmetry_cell_setting' value 'Monoclinic' changed to 'monoclinic'
according to /home/saulius/struct/CIF-dictionaries/cif_core.dic
dictionary named 'cif_core.dic' version 2.4.1 from 2010-06-29.

Automatic conversion script
Id: cif_fix_values 1715 2011-07-08 13:25:40Z adriana 
;
_cod_original_sg_symbol_H-M 'P 21/c'
_cod_database_code 2224891
_cod_database_fobs_code 2224891

loop_
_symmetry_equiv_pos_as_xyz
'x, y, z'
'-x, y+1/2, -z+1/2'
'-x, -y, -z'
'x, -y-1/2, z-1/2'

loop_
_atom_site_type_symbol
_atom_site_label
_atom_site_fract_x
_atom_site_fract_y
_atom_site_fract_z
_atom_site_U_iso_or_equiv
_atom_site_adp_type
_atom_site_calc_flag
_atom_site_refinement_flags
_atom_site_occupancy
_atom_site_disorder_assembly
_atom_site_disorder_group
Br Br1 0.31050(3) 0.487998(19) 0.72659(7) 0.06406(17) Uani d . 1 . .
Br Br2A 1.1481(2) 0.53133(10) 1.3533(4) 0.0839(10) Uani d P 0.69(2) A 1
Br Br2B 1.1745(18) 0.5373(5) 1.275(5) 0.157(9) Uani d P 0.31(2) A 2
Br Br3 0.30786(4) 0.66382(3) -0.10599(9) 0.0953(2) Uani d . 1 . .
Br Br4 1.20123(3) 0.67899(2) 0.36272(9) 0.07356(19) Uani d . 1 A .
O O1 0.72350(19) 0.69393(11) 0.9876(4) 0.0478(7) Uani d . 1 . .
N N1 0.7408(2) 0.58644(12) 0.7607(5) 0.0429(8) Uani d . 1 A .
H H1N1 0.7422 0.5573 0.7230 0.036(11) Uiso d R 1 . .
N N2 0.74301(19) 0.68444(11) 0.4561(5) 0.0374(7) Uani d . 1 A .
H H1N2 0.7425 0.7003 0.3532 0.038(11) Uiso d R 1 . .
C C1 0.5800(3) 0.53202(15) 0.7522(6) 0.0456(10) Uani d . 1 . .
H H1A 0.6382 0.5198 0.8031 0.055 Uiso calc R 1 . .
C C2 0.5024(3) 0.50554(16) 0.7674(6) 0.0492(11) Uani d . 1 . .
H H2A 0.5085 0.4756 0.8265 0.059 Uiso calc R 1 . .
C C3 0.4165(3) 0.52380(16) 0.6947(6) 0.0439(10) Uani d . 1 . .
C C4 0.4065(3) 0.56740(15) 0.6027(6) 0.0460(10) Uani d . 1 . .
H H4A 0.3479 0.5793 0.5518 0.055 Uiso calc R 1 . .
C C5 0.4841(3) 0.59328(15) 0.5867(6) 0.0465(10) Uani d . 1 . .
H H5A 0.4773 0.6227 0.5236 0.056 Uiso calc R 1 . .
C C6 0.5728(3) 0.57663(14) 0.6625(5) 0.0364(9) Uani d . 1 . .
C C7 0.6570(2) 0.60577(13) 0.6387(5) 0.0372(9) Uani d . 1 . .
H H7A 0.6643 0.6032 0.5057 0.045 Uiso calc R 1 . .
C C8 0.6489(2) 0.66002(13) 0.6871(5) 0.0345(8) Uani d . 1 . .
H H8A 0.5909 0.6659 0.7313 0.041 Uiso calc R 1 . .
C C9 0.7300(3) 0.67358(13) 0.8402(5) 0.0359(9) Uani d . 1 . .
C C10 0.8211(2) 0.66416(14) 0.7791(5) 0.0366(9) Uani d . 1 A .
H H10A 0.8720 0.6733 0.8825 0.044 Uiso calc R 1 . .
C C11 0.8276(2) 0.60953(14) 0.7382(6) 0.0391(9) Uani d . 1 . .
H H11A 0.8388 0.6044 0.6090 0.047 Uiso calc PR 0.69(2) A 1
H H11B 0.8321 0.6063 0.6039 0.047 Uiso d PR 0.31(2) A 2
C C12A 0.9042(12) 0.5860(11) 0.885(3) 0.038(3) Uani d PU 0.69(2) A 1
C C13A 0.9955(13) 0.5865(9) 0.858(2) 0.051(3) Uani d PU 0.69(2) A 1
H H13A 1.0078 0.5987 0.7446 0.062 Uiso calc PR 0.69(2) A 1
C C14A 1.0693(9) 0.5694(6) 0.994(2) 0.056(3) Uani d PU 0.69(2) A 1
H H14A 1.1297 0.5703 0.9737 0.068 Uiso calc PR 0.69(2) A 1
C C15A 1.0490(10) 0.5514(6) 1.1589(19) 0.052(3) Uani d PU 0.69(2) A 1
C C16A 0.9581(9) 0.5494(6) 1.187(2) 0.058(3) Uani d PU 0.69(2) A 1
H H16A 0.9458 0.5360 1.2988 0.070 Uiso calc PR 0.69(2) A 1
C C17A 0.8892(11) 0.5664(8) 1.058(2) 0.048(3) Uani d PU 0.69(2) A 1
H H17A 0.8295 0.5654 1.0817 0.057 Uiso calc PR 0.69(2) A 1
C C12B 0.915(3) 0.590(3) 0.853(8) 0.047(7) Uani d PU 0.31(2) A 2
C C13B 0.995(3) 0.5912(19) 0.799(5) 0.050(6) Uani d PU 0.31(2) A 2
H H13B 0.9978 0.6032 0.6788 0.060 Uiso calc PR 0.31(2) A 2
C C14B 1.074(2) 0.5748(15) 0.919(5) 0.067(7) Uani d PU 0.31(2) A 2
H H14B 1.1309 0.5748 0.8791 0.080 Uiso calc PR 0.31(2) A 2
C C15B 1.067(2) 0.5587(14) 1.098(6) 0.060(7) Uani d PU 0.31(2) A 2
C C16B 0.991(2) 0.5515(13) 1.157(5) 0.066(6) Uani d PU 0.31(2) A 2
H H16B 0.9877 0.5363 1.2712 0.079 Uiso calc PR 0.31(2) A 2
C C17B 0.905(3) 0.571(2) 1.018(7) 0.061(6) Uani d PU 0.31(2) A 2
H H17B 0.8469 0.5694 1.0502 0.073 Uiso calc PR 0.31(2) A 2
C C18 0.6555(2) 0.69378(14) 0.5159(5) 0.0361(9) Uani d . 1 . .
H H18A 0.6560 0.7272 0.5603 0.043 Uiso calc R 1 . .
C C19 0.5739(2) 0.68748(14) 0.3557(5) 0.0354(9) Uani d . 1 . .
C C20 0.4955(3) 0.71480(15) 0.3534(6) 0.0425(10) Uani d . 1 . .
H H20A 0.4963 0.7385 0.4455 0.051 Uiso calc R 1 . .
C C21 0.4157(3) 0.70809(17) 0.2188(6) 0.0525(11) Uani d . 1 . .
H H21A 0.3634 0.7267 0.2203 0.063 Uiso calc R 1 . .
C C22 0.4158(3) 0.67304(18) 0.0822(6) 0.0519(11) Uani d . 1 . .
C C23 0.4933(3) 0.64617(17) 0.0766(6) 0.0486(11) Uani d . 1 . .
H H23A 0.4927 0.6231 -0.0179 0.058 Uiso calc R 1 . .
C C24 0.5721(3) 0.65356(15) 0.2121(5) 0.0417(10) Uani d . 1 . .
H H24A 0.6249 0.6356 0.2074 0.050 Uiso calc R 1 . .
C C25 0.8226(2) 0.69706(14) 0.6039(5) 0.0371(9) Uani d . 1 . .
H H25A 0.8152 0.7305 0.6421 0.045 Uiso calc R 1 A .
C C26 0.9132(2) 0.69287(14) 0.5379(5) 0.0377(9) Uani d . 1 A .
C C27 0.9219(3) 0.67096(15) 0.3685(6) 0.0452(10) Uani d . 1 . .
H H27A 0.8697 0.6588 0.2885 0.054 Uiso calc R 1 A .
C C28 1.0073(3) 0.66702(16) 0.3171(6) 0.0506(11) Uani d . 1 A .
H H28A 1.0124 0.6523 0.2029 0.061 Uiso calc R 1 . .
C C29 1.0844(3) 0.68484(16) 0.4343(6) 0.0479(10) Uani d . 1 . .
C C30 1.0784(3) 0.70730(16) 0.6042(6) 0.0505(11) Uani d . 1 A .
H H30A 1.1308 0.7192 0.6844 0.061 Uiso calc R 1 . .
C C31 0.9919(3) 0.71153(15) 0.6511(6) 0.0472(10) Uani d . 1 . .
H H31A 0.9865 0.7275 0.7627 0.057 Uiso calc R 1 A .

loop_
_atom_site_aniso_label
_atom_site_aniso_U_11
_atom_site_aniso_U_22
_atom_site_aniso_U_33
_atom_site_aniso_U_12
_atom_site_aniso_U_13
_atom_site_aniso_U_23
Br1 0.0530(3) 0.0716(4) 0.0666(3) -0.0215(2) 0.0090(2) 0.0103(3)
Br2A 0.0692(10) 0.0664(8) 0.0957(18) 0.0137(7) -0.0356(12) 0.0011(9)
Br2B 0.124(8) 0.068(3) 0.219(15) 0.046(4) -0.118(10) -0.047(6)
Br3 0.0508(3) 0.1428(6) 0.0794(4) 0.0087(3) -0.0203(3) -0.0159(4)
Br4 0.0425(3) 0.0858(4) 0.0980(4) 0.0077(2) 0.0277(3) 0.0056(3)
O1 0.0504(16) 0.0562(19) 0.0374(16) -0.0039(14) 0.0100(13) -0.0084(14)
N1 0.0348(17) 0.031(2) 0.059(2) 0.0011(14) -0.0004(15) 0.0032(17)
N2 0.0309(15) 0.044(2) 0.0380(18) 0.0006(14) 0.0076(13) 0.0047(16)
C1 0.042(2) 0.044(3) 0.048(2) -0.0005(19) 0.0045(19) 0.008(2)
C2 0.055(3) 0.041(3) 0.051(3) -0.008(2) 0.008(2) 0.011(2)
C3 0.043(2) 0.052(3) 0.037(2) -0.0163(19) 0.0091(18) -0.004(2)
C4 0.039(2) 0.046(3) 0.050(2) -0.0014(19) 0.0008(18) 0.003(2)
C5 0.041(2) 0.042(3) 0.053(3) -0.0031(19) -0.0015(19) 0.007(2)
C6 0.039(2) 0.036(2) 0.033(2) -0.0031(16) 0.0044(16) -0.0024(17)
C7 0.0338(19) 0.038(2) 0.039(2) -0.0013(16) 0.0048(16) 0.0010(18)
C8 0.0306(18) 0.037(2) 0.037(2) -0.0005(16) 0.0084(15) -0.0014(17)
C9 0.043(2) 0.031(2) 0.036(2) -0.0008(17) 0.0112(17) 0.0006(18)
C10 0.0330(18) 0.040(2) 0.035(2) -0.0005(16) 0.0041(15) -0.0048(17)
C11 0.0332(19) 0.041(2) 0.041(2) 0.0009(17) 0.0029(17) -0.0018(18)
C12A 0.039(5) 0.022(5) 0.052(7) 0.000(4) 0.004(4) 0.006(5)
C13A 0.048(5) 0.052(7) 0.053(7) 0.007(4) 0.006(5) 0.007(6)
C14A 0.041(4) 0.067(9) 0.057(9) 0.012(4) -0.003(6) 0.004(8)
C15A 0.041(5) 0.040(6) 0.065(7) 0.002(4) -0.012(5) 0.012(5)
C16A 0.046(6) 0.049(5) 0.072(6) -0.007(5) -0.006(4) 0.014(4)
C17A 0.046(5) 0.045(6) 0.049(6) -0.003(4) 0.001(4) 0.016(4)
C12B 0.040(9) 0.040(16) 0.057(14) 0.002(11) -0.004(10) -0.004(11)
C13B 0.029(7) 0.044(11) 0.069(15) 0.010(7) -0.011(10) 0.011(14)
C14B 0.049(9) 0.057(12) 0.083(17) 0.022(9) -0.018(11) 0.012(15)
C15B 0.051(10) 0.041(14) 0.073(16) 0.008(10) -0.028(11) 0.002(14)
C16B 0.059(13) 0.054(11) 0.070(12) -0.009(14) -0.027(10) 0.003(9)
C17B 0.045(10) 0.060(14) 0.071(15) 0.000(10) -0.003(9) 0.011(13)
C18 0.0325(18) 0.029(2) 0.046(2) 0.0024(15) 0.0076(17) 0.0019(18)
C19 0.0350(19) 0.036(2) 0.037(2) 0.0005(16) 0.0091(16) 0.0103(18)
C20 0.041(2) 0.045(3) 0.043(2) 0.0067(18) 0.0115(18) 0.0083(19)
C21 0.036(2) 0.065(3) 0.057(3) 0.008(2) 0.011(2) 0.015(3)
C22 0.032(2) 0.077(3) 0.044(2) -0.001(2) -0.0004(17) 0.008(2)
C23 0.044(2) 0.066(3) 0.035(2) 0.001(2) 0.0071(18) 0.000(2)
C24 0.037(2) 0.049(3) 0.040(2) 0.0068(18) 0.0106(17) 0.007(2)
C25 0.0312(18) 0.037(2) 0.043(2) 0.0000(16) 0.0067(16) 0.0007(18)
C26 0.0347(19) 0.035(2) 0.043(2) 0.0007(16) 0.0067(17) 0.0014(18)
C27 0.040(2) 0.049(3) 0.048(2) -0.0043(19) 0.0114(18) -0.006(2)
C28 0.048(2) 0.055(3) 0.052(3) 0.001(2) 0.018(2) -0.009(2)
C29 0.032(2) 0.049(3) 0.064(3) 0.0026(18) 0.0131(19) 0.007(2)
C30 0.035(2) 0.057(3) 0.056(3) -0.004(2) 0.0005(19) -0.004(2)
C31 0.040(2) 0.051(3) 0.051(2) -0.0043(19) 0.0090(19) -0.008(2)

loop_
_atom_type_symbol
_atom_type_description
_atom_type_scat_dispersion_real
_atom_type_scat_dispersion_imag
_atom_type_scat_source
C C 0.0033 0.0016 'International Tables Vol C Tables 4.2.6.8 and 6.1.1.4'
H H 0.0000 0.0000 'International Tables Vol C Tables 4.2.6.8 and 6.1.1.4'
N N 0.0061 0.0033 'International Tables Vol C Tables 4.2.6.8 and 6.1.1.4'
O O 0.0106 0.0060 'International Tables Vol C Tables 4.2.6.8 and 6.1.1.4'
Br Br -0.2901 2.4595 'International Tables Vol C Tables 4.2.6.8 and 6.1.1.4'

loop_
_geom_angle_atom_site_label_1
_geom_angle_atom_site_label_2
_geom_angle_atom_site_label_3
_geom_angle_site_symmetry_1
_geom_angle_site_symmetry_3
_geom_angle
_geom_angle_publ_flag
C11 N1 C7 . . 115.2(3) ?
C11 N1 H1N1 . . 107.7 ?
C7 N1 H1N1 . . 103.1 ?
C18 N2 C25 . . 112.2(3) ?
C18 N2 H1N2 . . 107.3 ?
C25 N2 H1N2 . . 111.8 ?
C2 C1 C6 . . 121.3(4) ?
C2 C1 H1A . . 119.3 ?
C6 C1 H1A . . 119.3 ?
C3 C2 C1 . . 119.5(4) ?
C3 C2 H2A . . 120.3 ?
C1 C2 H2A . . 120.3 ?
C2 C3 C4 . . 121.0(4) ?
C2 C3 Br1 . . 118.8(3) ?
C4 C3 Br1 . . 120.2(3) ?
C3 C4 C5 . . 119.1(4) ?
C3 C4 H4A . . 120.5 ?
C5 C4 H4A . . 120.5 ?
C4 C5 C6 . . 121.8(4) ?
C4 C5 H5A . . 119.1 ?
C6 C5 H5A . . 119.1 ?
C1 C6 C5 . . 117.3(4) ?
C1 C6 C7 . . 122.3(3) ?
C5 C6 C7 . . 120.3(3) ?
N1 C7 C6 . . 110.5(3) ?
N1 C7 C8 . . 108.3(3) ?
C6 C7 C8 . . 113.0(3) ?
N1 C7 H7A . . 108.3 ?
C6 C7 H7A . . 108.3 ?
C8 C7 H7A . . 108.3 ?
C9 C8 C7 . . 108.6(3) ?
C9 C8 C18 . . 105.0(3) ?
C7 C8 C18 . . 112.8(3) ?
C9 C8 H8A . . 110.1 ?
C7 C8 H8A . . 110.1 ?
C18 C8 H8A . . 110.1 ?
O1 C9 C8 . . 124.3(3) ?
O1 C9 C10 . . 123.6(3) ?
C8 C9 C10 . . 111.8(3) ?
C9 C10 C11 . . 108.3(3) ?
C9 C10 C25 . . 106.3(3) ?
C11 C10 C25 . . 114.3(3) ?
C9 C10 H10A . . 109.3 ?
C11 C10 H10A . . 109.3 ?
C25 C10 H10A . . 109.3 ?
N1 C11 C12B . . 117(2) ?
N1 C11 C12A . . 106.3(8) ?
N1 C11 C10 . . 108.7(3) ?
C12B C11 C10 . . 109(3) ?
C12A C11 C10 . . 110.6(13) ?
N1 C11 H11A . . 110.4 ?
C12B C11 H11A . . 100.5 ?
C12A C11 H11A . . 110.4 ?
C10 C11 H11A . . 110.4 ?
N1 C11 H11B . . 107.0 ?
C12B C11 H11B . . 107.0 ?
C12A C11 H11B . . 116.9 ?
C10 C11 H11B . . 107.0 ?
C13A C12A C17A . . 116.3(14) ?
C13A C12A C11 . . 120.3(12) ?
C17A C12A C11 . . 123.2(13) ?
C12A C13A C14A . . 122.9(10) ?
C12A C13A H13A . . 118.6 ?
C14A C13A H13A . . 118.6 ?
C15A C14A C13A . . 117.1(10) ?
C15A C14A H14A . . 121.4 ?
C13A C14A H14A . . 121.4 ?
C14A C15A C16A . . 121.1(10) ?
C14A C15A Br2A . . 118.3(10) ?
C16A C15A Br2A . . 120.5(8) ?
C17A C16A C15A . . 120.9(10) ?
C17A C16A H16A . . 119.5 ?
C15A C16A H16A . . 119.5 ?
C16A C17A C12A . . 121.6(12) ?
C16A C17A H17A . . 119.2 ?
C12A C17A H17A . . 119.2 ?
C13B C12B C17B . . 123(4) ?
C13B C12B C11 . . 124(3) ?
C17B C12B C11 . . 114(4) ?
C12B C13B C14B . . 120(3) ?
C12B C13B H13B . . 119.8 ?
C14B C13B H13B . . 119.8 ?
C15B C14B C13B . . 118(3) ?
C15B C14B H14B . . 120.9 ?
C13B C14B H14B . . 121.0 ?
C16B C15B C14B . . 125(3) ?
C16B C15B Br2B . . 113(3) ?
C14B C15B Br2B . . 121(3) ?
C15B C16B C17B . . 113(2) ?
C15B C16B H16B . . 123.4 ?
C17B C16B H16B . . 123.4 ?
C12B C17B C16B . . 119(3) ?
C12B C17B H17B . . 120.3 ?
C16B C17B H17B . . 120.3 ?
N2 C18 C19 . . 112.3(3) ?
N2 C18 C8 . . 108.4(3) ?
C19 C18 C8 . . 111.5(3) ?
N2 C18 H18A . . 108.2 ?
C19 C18 H18A . . 108.2 ?
C8 C18 H18A . . 108.2 ?
C20 C19 C24 . . 117.8(4) ?
C20 C19 C18 . . 119.4(4) ?
C24 C19 C18 . . 122.7(3) ?
C19 C20 C21 . . 122.2(4) ?
C19 C20 H20A . . 118.9 ?
C21 C20 H20A . . 118.9 ?
C22 C21 C20 . . 118.2(4) ?
C22 C21 H21A . . 120.9 ?
C20 C21 H21A . . 120.9 ?
C23 C22 C21 . . 121.2(4) ?
C23 C22 Br3 . . 119.8(4) ?
C21 C22 Br3 . . 119.0(3) ?
C22 C23 C24 . . 119.6(4) ?
C22 C23 H23A . . 120.2 ?
C24 C23 H23A . . 120.2 ?
C23 C24 C19 . . 120.9(4) ?
C23 C24 H24A . . 119.5 ?
C19 C24 H24A . . 119.5 ?
N2 C25 C26 . . 113.1(3) ?
N2 C25 C10 . . 108.0(3) ?
C26 C25 C10 . . 111.0(3) ?
N2 C25 H25A . . 108.2 ?
C26 C25 H25A . . 108.2 ?
C10 C25 H25A . . 108.2 ?
C31 C26 C27 . . 118.0(4) ?
C31 C26 C25 . . 118.9(3) ?
C27 C26 C25 . . 123.1(3) ?
C28 C27 C26 . . 120.7(4) ?
C28 C27 H27A . . 119.7 ?
C26 C27 H27A . . 119.7 ?
C29 C28 C27 . . 120.0(4) ?
C29 C28 H28A . . 120.0 ?
C27 C28 H28A . . 120.0 ?
C28 C29 C30 . . 120.9(4) ?
C28 C29 Br4 . . 119.6(3) ?
C30 C29 Br4 . . 119.4(3) ?
C31 C30 C29 . . 118.0(4) ?
C31 C30 H30A . . 121.0 ?
C29 C30 H30A . . 121.0 ?
C26 C31 C30 . . 122.3(4) ?
C26 C31 H31A . . 118.8 ?
C30 C31 H31A . . 118.8 ?

loop_
_geom_bond_atom_site_label_1
_geom_bond_atom_site_label_2
_geom_bond_site_symmetry_2
_geom_bond_distance
_geom_bond_publ_flag
Br1 C3 . 1.902(4) ?
Br2A C15A . 1.897(13) ?
Br2B C15B . 1.92(3) ?
Br3 C22 . 1.894(4) ?
Br4 C29 . 1.895(4) ?
O1 C9 . 1.217(4) ?
N1 C11 . 1.468(5) ?
N1 C7 . 1.470(5) ?
N1 H1N1 . 0.85 ?
N2 C18 . 1.458(4) ?
N2 C25 . 1.463(5) ?
N2 H1N2 . 0.86 ?
C1 C2 . 1.381(6) ?
C1 C6 . 1.390(5) ?
C1 H1A . 0.93 ?
C2 C3 . 1.371(6) ?
C2 H2A . 0.93 ?
C3 C4 . 1.373(6) ?
C4 C5 . 1.375(5) ?
C4 H4A . 0.93 ?
C5 C6 . 1.394(5) ?
C5 H5A . 0.93 ?
C6 C7 . 1.519(5) ?
C7 C8 . 1.556(5) ?
C7 H7A . 0.98 ?
C8 C9 . 1.506(5) ?
C8 C18 . 1.560(5) ?
C8 H8A . 0.98 ?
C9 C10 . 1.513(5) ?
C10 C11 . 1.552(5) ?
C10 C25 . 1.555(5) ?
C10 H10A . 0.98 ?
C11 C12B . 1.50(4) ?
C11 C12A . 1.533(19) ?
C11 H11A . 0.98 ?
C11 H11B . 0.98 ?
C12A C13A . 1.40(2) ?
C12A C17A . 1.406(15) ?
C13A C14A . 1.396(16) ?
C13A H13A . 0.93 ?
C14A C15A . 1.365(12) ?
C14A H14A . 0.93 ?
C15A C16A . 1.394(13) ?
C16A C17A . 1.32(2) ?
C16A H16A . 0.93 ?
C17A H17A . 0.93 ?
C12B C13B . 1.30(5) ?
C12B C17B . 1.32(4) ?
C13B C14B . 1.39(3) ?
C13B H13B . 0.93 ?
C14B C15B . 1.38(4) ?
C14B H14B . 0.93 ?
C15B C16B . 1.29(4) ?
C16B C17B . 1.55(5) ?
C16B H16B . 0.93 ?
C17B H17B . 0.93 ?
C18 C19 . 1.504(5) ?
C18 H18A . 0.98 ?
C19 C20 . 1.380(5) ?
C19 C24 . 1.391(5) ?
C20 C21 . 1.382(5) ?
C20 H20A . 0.93 ?
C21 C22 . 1.379(6) ?
C21 H21A . 0.93 ?
C22 C23 . 1.373(6) ?
C23 C24 . 1.377(5) ?
C23 H23A . 0.93 ?
C24 H24A . 0.93 ?
C25 C26 . 1.504(5) ?
C25 H25A . 0.98 ?
C26 C31 . 1.382(5) ?
C26 C27 . 1.383(5) ?
C27 C28 . 1.382(5) ?
C27 H27A . 0.93 ?
C28 C29 . 1.369(6) ?
C28 H28A . 0.93 ?
C29 C30 . 1.384(6) ?
C30 C31 . 1.384(5) ?
C30 H30A . 0.93 ?
C31 H31A . 0.93 ?

loop_
_geom_hbond_atom_site_label_D
_geom_hbond_atom_site_label_H
_geom_hbond_atom_site_label_A
_geom_hbond_site_symmetry_A
_geom_hbond_distance_DH
_geom_hbond_distance_HA
_geom_hbond_distance_DA
_geom_hbond_angle_DHA
_geom_hbond_publ_flag
N2 H1N2 O1 1_554 0.86 2.58 3.319(4) 145 yes
C18 H18A O1 4_575 0.98 2.50 3.294(5) 138 yes
C5 H5A Cg2 1_555 0.93 2.77 3.614(5) 151 yes
C28 H28A Cg1 1_554 0.93 2.67 3.433(9) 140 yes
C31 H31A Cg3 4_576 0.93 2.80 3.640(5) 151 yes
C13B H13B Cg3 1_555 0.93 2.76 3.53(5) 141 yes

loop_
_geom_torsion_atom_site_label_1
_geom_torsion_atom_site_label_2
_geom_torsion_atom_site_label_3
_geom_torsion_atom_site_label_4
_geom_torsion_site_symmetry_1
_geom_torsion_site_symmetry_2
_geom_torsion_site_symmetry_3
_geom_torsion_site_symmetry_4
_geom_torsion
_geom_torsion_publ_flag
C6 C1 C2 C3 . . . . -0.8(6) ?
C1 C2 C3 C4 . . . . 1.7(6) ?
C1 C2 C3 Br1 . . . . -177.4(3) ?
C2 C3 C4 C5 . . . . -1.1(6) ?
Br1 C3 C4 C5 . . . . 178.0(3) ?
C3 C4 C5 C6 . . . . -0.5(6) ?
C2 C1 C6 C5 . . . . -0.7(6) ?
C2 C1 C6 C7 . . . . -178.1(4) ?
C4 C5 C6 C1 . . . . 1.3(6) ?
C4 C5 C6 C7 . . . . 178.8(4) ?
C11 N1 C7 C6 . . . . 175.4(3) ?
C11 N1 C7 C8 . . . . -60.3(4) ?
C1 C6 C7 N1 . . . . -13.9(5) ?
C5 C6 C7 N1 . . . . 168.8(3) ?
C1 C6 C7 C8 . . . . -135.4(4) ?
C5 C6 C7 C8 . . . . 47.3(5) ?
N1 C7 C8 C9 . . . . 0.5(4) ?
C6 C7 C8 C9 . . . . 123.3(3) ?
N1 C7 C8 C18 . . . . 116.6(3) ?
C6 C7 C8 C18 . . . . -120.6(3) ?
C7 C8 C9 O1 . . . . -128.3(4) ?
C18 C8 C9 O1 . . . . 110.7(4) ?
C7 C8 C9 C10 . . . . 58.4(4) ?
C18 C8 C9 C10 . . . . -62.6(4) ?
O1 C9 C10 C11 . . . . 125.8(4) ?
C8 C9 C10 C11 . . . . -60.8(4) ?
O1 C9 C10 C25 . . . . -110.9(4) ?
C8 C9 C10 C25 . . . . 62.4(4) ?
C7 N1 C11 C12B . . . . -178(3) ?
C7 N1 C11 C12A . . . . 176.9(13) ?
C7 N1 C11 C10 . . . . 57.8(4) ?
C9 C10 C11 N1 . . . . 3.6(4) ?
C25 C10 C11 N1 . . . . -114.7(3) ?
C9 C10 C11 C12B . . . . -125.5(19) ?
C25 C10 C11 C12B . . . . 116.2(19) ?
C9 C10 C11 C12A . . . . -112.7(7) ?
C25 C10 C11 C12A . . . . 128.9(7) ?
N1 C11 C12A C13A . . . . 157(2) ?
C12B C11 C12A C13A . . . . 1(19) ?
C10 C11 C12A C13A . . . . -85(2) ?
N1 C11 C12A C17A . . . . -28(3) ?
C12B C11 C12A C17A . . . . 18E1(2) ?
C10 C11 C12A C17A . . . . 89(3) ?
C17A C12A C13A C14A . . . . -1(4) ?
C11 C12A C13A C14A . . . . 174(2) ?
C12A C13A C14A C15A . . . . 0(3) ?
C13A C14A C15A C16A . . . . 1(2) ?
C13A C14A C15A Br2A . . . . -176.4(14) ?
C14A C15A C16A C17A . . . . -2(3) ?
Br2A C15A C16A C17A . . . . 175.3(15) ?
C15A C16A C17A C12A . . . . 2(3) ?
C13A C12A C17A C16A . . . . 0(4) ?
C11 C12A C17A C16A . . . . -175(2) ?
N1 C11 C12B C13B . . . . 150(5) ?
C12A C11 C12B C13B . . . . 18E1(3) ?
C10 C11 C12B C13B . . . . -85(6) ?
N1 C11 C12B C17B . . . . -30(7) ?
C12A C11 C12B C17B . . . . -4(16) ?
C10 C11 C12B C17B . . . . 94(6) ?
C17B C12B C13B C14B . . . . -4(9) ?
C11 C12B C13B C14B . . . . 176(5) ?
C12B C13B C14B C15B . . . . -2(7) ?
C13B C14B C15B C16B . . . . 10(7) ?
C13B C14B C15B Br2B . . . . -178(3) ?
C14B C15B C16B C17B . . . . -10(6) ?
Br2B C15B C16B C17B . . . . 177(3) ?
C13B C12B C17B C16B . . . . 3(10) ?
C11 C12B C17B C16B . . . . -177(4) ?
C15B C16B C17B C12B . . . . 4(7) ?
C25 N2 C18 C19 . . . . 172.0(3) ?
C25 N2 C18 C8 . . . . -64.4(4) ?
C9 C8 C18 N2 . . . . 60.7(4) ?
C7 C8 C18 N2 . . . . -57.4(4) ?
C9 C8 C18 C19 . . . . -175.2(3) ?
C7 C8 C18 C19 . . . . 66.7(4) ?
N2 C18 C19 C20 . . . . -149.5(3) ?
C8 C18 C19 C20 . . . . 88.7(4) ?
N2 C18 C19 C24 . . . . 33.4(5) ?
C8 C18 C19 C24 . . . . -88.5(4) ?
C24 C19 C20 C21 . . . . 2.5(6) ?
C18 C19 C20 C21 . . . . -174.8(4) ?
C19 C20 C21 C22 . . . . -0.5(6) ?
C20 C21 C22 C23 . . . . -1.4(7) ?
C20 C21 C22 Br3 . . . . -179.1(3) ?
C21 C22 C23 C24 . . . . 1.3(7) ?
Br3 C22 C23 C24 . . . . 179.0(3) ?
C22 C23 C24 C19 . . . . 0.7(6) ?
C20 C19 C24 C23 . . . . -2.6(6) ?
C18 C19 C24 C23 . . . . 174.6(4) ?
C18 N2 C25 C26 . . . . -173.7(3) ?
C18 N2 C25 C10 . . . . 63.1(4) ?
C9 C10 C25 N2 . . . . -59.0(4) ?
C11 C10 C25 N2 . . . . 60.4(4) ?
C9 C10 C25 C26 . . . . 176.6(3) ?
C11 C10 C25 C26 . . . . -64.0(4) ?
N2 C25 C26 C31 . . . . 168.9(4) ?
C10 C25 C26 C31 . . . . -69.6(5) ?
N2 C25 C26 C27 . . . . -11.3(5) ?
C10 C25 C26 C27 . . . . 110.2(4) ?
C31 C26 C27 C28 . . . . 1.5(6) ?
C25 C26 C27 C28 . . . . -178.3(4) ?
C26 C27 C28 C29 . . . . 0.1(7) ?
C27 C28 C29 C30 . . . . -0.5(7) ?
C27 C28 C29 Br4 . . . . 179.8(3) ?
C28 C29 C30 C31 . . . . -0.6(7) ?
Br4 C29 C30 C31 . . . . 179.2(3) ?
C27 C26 C31 C30 . . . . -2.6(6) ?
C25 C26 C31 C30 . . . . 177.2(4) ?
C29 C30 C31 C26 . . . . 2.2(7) ?
